data_7058349
loop_
_publ_author_name
'Malan, Frederick P.'
'Singleton, Eric'
'van Rooyen, Petrus H.'
'Landman, Maril\'e'

_publ_section_title
;
 Tandem transfer hydrogenation--epoxidation of ketone substrates catalysed
 by alkene-tethered Ru(ii)--NHC complexes
;
_journal_issue 22
_journal_name_full 'New Journal of Chemistry'
_journal_page_first 8472
_journal_paper_doi 10.1039/C9NJ01220F
_journal_volume 43
_journal_year 2019
_chemical_formula_sum 'C150 H148 As4 Cl4 F24 N8 P4 Ru4'
_chemical_formula_weight 3488.40
_space_group_crystal_system monoclinic
_space_group_IT_number 4
_space_group_name_Hall 'P 2yb'
_space_group_name_H-M_alt 'P 1 21 1'
_symmetry_space_group_name_Hall 'P 2yb'
_symmetry_space_group_name_H-M 'P 1 21 1'
_atom_sites_solution_hydrogens geom
_audit_creation_method SHELXL-2013
_audit_update_record
;
2019-03-06 deposited with the CCDC.    2019-05-01 downloaded from the CCDC.
;
_cell_angle_alpha 90
_cell_angle_beta 108.51(3)
_cell_angle_gamma 90
_cell_formula_units_Z 1
_cell_length_a 9.910(2)
_cell_length_b 24.910(5)
_cell_length_c 15.236(3)
_cell_measurement_reflns_used 9429
_cell_measurement_temperature 150(2)
_cell_measurement_theta_max 26.32
_cell_measurement_theta_min 2.32
_cell_volume 3566.6(14)
_computing_structure_refinement 'SHELXL-2013 (Sheldrick, 2013)'
_diffrn_ambient_temperature 150(2)
_diffrn_measured_fraction_theta_full 0.999
_diffrn_measured_fraction_theta_max 0.997
_diffrn_measurement_device_type 'Bruker APEX-II CCD'
_diffrn_measurement_method '\f and \w scans'
_diffrn_radiation_type MoK\a
_diffrn_radiation_wavelength 0.71073
_diffrn_reflns_av_R_equivalents 0.0515
_diffrn_reflns_av_unetI/netI 0.0302
_diffrn_reflns_Laue_measured_fraction_full 0.999
_diffrn_reflns_Laue_measured_fraction_max 0.997
_diffrn_reflns_limit_h_max 12
_diffrn_reflns_limit_h_min -12
_diffrn_reflns_limit_k_max 31
_diffrn_reflns_limit_k_min -31
_diffrn_reflns_limit_l_max 19
_diffrn_reflns_limit_l_min -19
_diffrn_reflns_number 133027
_diffrn_reflns_point_group_measured_fraction_full 0.999
_diffrn_reflns_point_group_measured_fraction_max 0.997
_diffrn_reflns_theta_full 25.242
_diffrn_reflns_theta_max 26.436
_diffrn_reflns_theta_min 2.316
_exptl_absorpt_coefficient_mu 1.542
_exptl_absorpt_correction_T_max 0.7454
_exptl_absorpt_correction_T_min 0.6463
_exptl_absorpt_correction_type multi-scan
_exptl_absorpt_process_details
;
SADABS-2014/5 (Bruker,2014/5) was used for absorption correction.
wR2(int) was 0.1093 before and 0.0451 after correction.
The Ratio of minimum to maximum transmission is 0.8671.
The \l/2 correction factor is Not present.
;
_exptl_crystal_colour yellow
_exptl_crystal_density_diffrn 1.624
_exptl_crystal_description block
_exptl_crystal_F_000 1756
_exptl_crystal_size_max 0.346
_exptl_crystal_size_mid 0.215
_exptl_crystal_size_min 0.129
_refine_diff_density_max 0.661
_refine_diff_density_min -0.567
_refine_diff_density_rms 0.069
_refine_ls_abs_structure_details
;
 Refined as an inversion twin.
;
_refine_ls_abs_structure_Flack 0.458(8)
_refine_ls_extinction_method none
_refine_ls_goodness_of_fit_ref 0.866
_refine_ls_hydrogen_treatment constr
_refine_ls_matrix_type full
_refine_ls_number_parameters 905
_refine_ls_number_reflns 14652
_refine_ls_number_restraints 1
_refine_ls_restrained_S_all 0.866
_refine_ls_R_factor_all 0.0344
_refine_ls_R_factor_gt 0.0289
_refine_ls_shift/su_max 0.001
_refine_ls_shift/su_mean 0.000
_refine_ls_structure_factor_coef Fsqd
_refine_ls_weighting_details 'w=1/[\s^2^(Fo^2^)+(0.0157P)^2^+9.7438P] where P=(Fo^2^+2Fc^2^)/3'
_refine_ls_weighting_scheme calc
_refine_ls_wR_factor_gt 0.0588
_refine_ls_wR_factor_ref 0.0613
_reflns_Friedel_coverage 0.953
_reflns_Friedel_fraction_full 1.000
_reflns_Friedel_fraction_max 0.997
_reflns_number_gt 13667
_reflns_number_total 14652
_reflns_threshold_expression 'I > 2\s(I)'
_cod_data_source_file c9nj01220f2.cif
_cod_data_source_block mo_FMR12_0m
_cod_depositor_comments
;
The following automatic conversions were performed:

'_exptl_absorpt_correction_type' value 'Multi-scan' changed to
'multi-scan' according to
/home/data/users/saulius/crontab/automatic-downloads/rss-feeds/RSC/lib/dictionaries/cif_core.dic
dictionary named 'cif_core.dic' version 2.4.2 from 2011-04-26.

Automatic conversion script
Id: cif_fix_values 4973 2017-02-22 13:04:09Z antanas 

 Adding full bibliography for 7058342--7058349.cif.
;
_cod_database_code 7058349
_shelx_space_group_comment
;
The symmetry employed for this shelxl refinement is uniquely defined
by the following loop, which should always be used as a source of
symmetry information in preference to the above space-group names.
They are only intended as comments.
;
_shelx_estimated_absorpt_t_min 0.617
_shelx_estimated_absorpt_t_max 0.826
_shelxl_version_number 2013-3

loop_
_space_group_symop_operation_xyz
'x, y, z'
'-x, y+1/2, -z'

loop_
_atom_site_label
_atom_site_type_symbol
_atom_site_fract_x
_atom_site_fract_y
_atom_site_fract_z
_atom_site_U_iso_or_equiv
_atom_site_adp_type
_atom_site_occupancy
_atom_site_site_symmetry_order
_atom_site_calc_flag
_atom_site_refinement_flags_posn
_atom_site_refinement_flags_adp
_atom_site_refinement_flags_occupancy
_atom_site_disorder_assembly
_atom_site_disorder_group
Ru1 Ru 0.34764(4) 0.51502(2) 0.46705(3) 0.01868(9) Uani 1 1 d . . . . .
C1 C 0.3256(6) 0.3665(2) 0.3345(4) 0.0266(12) Uani 1 1 d . . . . .
H1 H 0.2985 0.3464 0.2786 0.032 Uiso 1 1 calc R U . . .
As1 As 0.59691(5) 0.52068(2) 0.47998(3) 0.01640(11) Uani 1 1 d . . . . .
N1 N 0.4099(5) 0.39076(17) 0.4804(3) 0.0211(9) Uani 1 1 d . . . . .
N2 N 0.3080(5) 0.42113(18) 0.3435(3) 0.0233(10) Uani 1 1 d . . . . .
C2 C 0.3611(5) 0.4367(2) 0.4330(3) 0.0191(11) Uani 1 1 d . . . . .
C19 C 0.3692(6) 0.5203(3) 0.6162(4) 0.0328(13) Uani 1 1 d . . . . .
H19 H 0.4485 0.5054 0.6626 0.039 Uiso 1 1 calc R U . . .
C15 C 0.3590(8) 0.5736(3) 0.5785(5) 0.0402(17) Uani 1 1 d . . . . .
H15 H 0.4304 0.6005 0.5962 0.048 Uiso 1 1 calc R U . . .
C16 C 0.2249(7) 0.5789(3) 0.5110(5) 0.0392(16) Uani 1 1 d . . . . .
H16 H 0.1895 0.6100 0.4751 0.047 Uiso 1 1 calc R U . . .
C3 C 0.3879(6) 0.3477(2) 0.4194(4) 0.0262(12) Uani 1 1 d . . . . .
H3 H 0.4130 0.3114 0.4355 0.031 Uiso 1 1 calc R U . . .
C17 C 0.1514(6) 0.5291(3) 0.5059(4) 0.0348(14) Uani 1 1 d . . . . .
H17 H 0.0589 0.5210 0.4654 0.042 Uiso 1 1 calc R U . . .
C4 C 0.2612(7) 0.4620(2) 0.2724(4) 0.0326(14) Uani 1 1 d . . . . .
H4A H 0.1755 0.4494 0.2230 0.039 Uiso 1 1 calc R U . . .
H4B H 0.3370 0.4692 0.2446 0.039 Uiso 1 1 calc R U . . .
C18 C 0.2401(6) 0.4945(2) 0.5714(4) 0.0277(12) Uani 1 1 d . . . . .
H18 H 0.2165 0.4590 0.5836 0.033 Uiso 1 1 calc R U . . .
C5 C 0.2269(6) 0.5132(3) 0.3162(3) 0.0277(11) Uani 1 1 d . . . . .
C7 C 0.0655(6) 0.5235(3) 0.2892(4) 0.0407(15) Uani 1 1 d . . . . .
H7A H 0.0244 0.5241 0.2216 0.061 Uiso 1 1 calc R U . . .
H7B H 0.0486 0.5581 0.3144 0.061 Uiso 1 1 calc R U . . .
H7C H 0.0208 0.4948 0.3143 0.061 Uiso 1 1 calc R U . . .
C8 C 0.4867(6) 0.3873(2) 0.5793(3) 0.0242(11) Uani 1 1 d . . . . .
H8A H 0.5282 0.4230 0.6008 0.029 Uiso 1 1 calc R U . . .
H8B H 0.5666 0.3618 0.5884 0.029 Uiso 1 1 calc R U . . .
C13 C 0.3622(7) 0.3722(3) 0.7877(4) 0.0412(16) Uani 1 1 d . . . . .
H13 H 0.3866 0.3862 0.8488 0.049 Uiso 1 1 calc R U . . .
C14 C 0.4375(7) 0.3885(3) 0.7300(4) 0.0340(13) Uani 1 1 d . . . . .
H14 H 0.5154 0.4125 0.7523 0.041 Uiso 1 1 calc R U . . .
C20 C 0.6781(6) 0.5922(2) 0.4895(3) 0.0190(11) Uani 1 1 d . . . . .
C21 C 0.5912(6) 0.6374(2) 0.4692(4) 0.0248(12) Uani 1 1 d . . . . .
H21 H 0.4907 0.6337 0.4516 0.030 Uiso 1 1 calc R U . . .
C22 C 0.6527(7) 0.6887(2) 0.4748(4) 0.0319(14) Uani 1 1 d . . . . .
H22 H 0.5936 0.7196 0.4604 0.038 Uiso 1 1 calc R U . . .
C23 C 0.7974(6) 0.6942(2) 0.5008(4) 0.0280(13) Uani 1 1 d . . . . .
H23 H 0.8382 0.7289 0.5040 0.034 Uiso 1 1 calc R U . . .
C24 C 0.8849(6) 0.6495(2) 0.5226(4) 0.0257(12) Uani 1 1 d . . . . .
H24 H 0.9853 0.6536 0.5415 0.031 Uiso 1 1 calc R U . . .
C25 C 0.8251(6) 0.5986(2) 0.5166(3) 0.0218(11) Uani 1 1 d . . . . .
H25 H 0.8851 0.5680 0.5312 0.026 Uiso 1 1 calc R U . . .
C26 C 0.6453(5) 0.4907(2) 0.3764(3) 0.0203(11) Uani 1 1 d . . . . .
C27 C 0.6266(6) 0.4356(2) 0.3584(4) 0.0248(11) Uani 1 1 d . . . . .
H27 H 0.6028 0.4127 0.4011 0.030 Uiso 1 1 calc R U . . .
C28 C 0.6428(6) 0.4145(2) 0.2776(4) 0.0318(13) Uani 1 1 d . . . . .
H28 H 0.6298 0.3771 0.2654 0.038 Uiso 1 1 calc R U . . .
C29 C 0.6774(6) 0.4471(3) 0.2159(4) 0.0332(14) Uani 1 1 d . . . . .
H29 H 0.6855 0.4326 0.1602 0.040 Uiso 1 1 calc R U . . .
C30 C 0.7009(6) 0.5016(2) 0.2345(4) 0.0292(13) Uani 1 1 d . . . . .
H30 H 0.7288 0.5239 0.1927 0.035 Uiso 1 1 calc R U . . .
C31 C 0.6835(5) 0.5234(2) 0.3142(3) 0.0229(11) Uani 1 1 d . . . . .
H31 H 0.6977 0.5607 0.3261 0.027 Uiso 1 1 calc R U . . .
C32 C 0.7373(6) 0.4867(2) 0.5861(4) 0.0219(11) Uani 1 1 d . . . . .
C33 C 0.7424(6) 0.5037(2) 0.6740(4) 0.0269(12) Uani 1 1 d . . . . .
H33 H 0.6803 0.5314 0.6805 0.032 Uiso 1 1 calc R U . . .
C34 C 0.8370(7) 0.4807(3) 0.7520(4) 0.0396(16) Uani 1 1 d . . . . .
H34 H 0.8398 0.4926 0.8118 0.048 Uiso 1 1 calc R U . . .
C35 C 0.9278(8) 0.4404(3) 0.7430(5) 0.0454(18) Uani 1 1 d . . . . .
H35 H 0.9915 0.4239 0.7965 0.054 Uiso 1 1 calc R U . . .
C36 C 0.9251(8) 0.4243(3) 0.6559(5) 0.0458(17) Uani 1 1 d . . . . .
H36 H 0.9892 0.3973 0.6496 0.055 Uiso 1 1 calc R U . . .
C37 C 0.8300(6) 0.4469(2) 0.5774(4) 0.0338(14) Uani 1 1 d . . . . .
H37 H 0.8283 0.4352 0.5178 0.041 Uiso 1 1 calc R U . . .
Ru2 Ru 0.36701(4) 0.61389(2) -0.05611(3) 0.01688(8) Uani 1 1 d . . . . .
As2 As 0.62510(5) 0.61058(2) -0.01483(3) 0.01568(10) Uani 1 1 d . . . . .
N3 N 0.3606(5) 0.70148(17) -0.1876(3) 0.0234(10) Uani 1 1 d . . . . .
N4 N 0.4123(5) 0.73960(18) -0.0559(3) 0.0227(10) Uani 1 1 d . . . . .
C38 C 0.3270(6) 0.6218(3) 0.0788(4) 0.0307(14) Uani 1 1 d . . . . .
H38 H 0.3838 0.6444 0.1264 0.037 Uiso 1 1 calc R U . . .
C39 C 0.2008(6) 0.6362(3) 0.0073(5) 0.0359(14) Uani 1 1 d . . . . .
H39 H 0.1573 0.6707 -0.0006 0.043 Uiso 1 1 calc R U . . .
C40 C 0.1510(6) 0.5920(3) -0.0493(4) 0.0349(15) Uani 1 1 d . . . . .
H40 H 0.0686 0.5912 -0.1024 0.042 Uiso 1 1 calc R U . . .
C41 C 0.2439(6) 0.5486(2) -0.0144(4) 0.0325(14) Uani 1 1 d . . . . .
H41 H 0.2352 0.5135 -0.0401 0.039 Uiso 1 1 calc R U . . .
C42 C 0.3516(6) 0.5662(3) 0.0650(4) 0.0301(13) Uani 1 1 d . . . . .
H42 H 0.4274 0.5450 0.1030 0.036 Uiso 1 1 calc R U . . .
C43 C 0.3849(5) 0.6910(2) -0.0973(4) 0.0191(11) Uani 1 1 d . . . . .
C44 C 0.3744(6) 0.7555(2) -0.2033(4) 0.0296(13) Uani 1 1 d . . . . .
H44 H 0.3640 0.7724 -0.2610 0.035 Uiso 1 1 calc R U . . .
C45 C 0.4055(6) 0.7792(2) -0.1204(4) 0.0279(12) Uani 1 1 d . . . . .
H45 H 0.4202 0.8166 -0.1082 0.033 Uiso 1 1 calc R U . . .
C46 C 0.3467(7) 0.6566(2) -0.2505(4) 0.0284(13) Uani 1 1 d . . . . .
H46A H 0.4403 0.6479 -0.2574 0.034 Uiso 1 1 calc R U . . .
H46B H 0.2799 0.6658 -0.3122 0.034 Uiso 1 1 calc R U . . .
C47 C 0.2909(5) 0.6087(2) -0.2104(3) 0.0229(10) Uani 1 1 d . . . . .
C48 C 0.1343(6) 0.5984(3) -0.2569(4) 0.0392(15) Uani 1 1 d . . . . .
H48A H 0.1160 0.5931 -0.3234 0.059 Uiso 1 1 calc R U . . .
H48B H 0.0794 0.6293 -0.2472 0.059 Uiso 1 1 calc R U . . .
H48C H 0.1058 0.5662 -0.2303 0.059 Uiso 1 1 calc R U . . .
C49 C 0.3833(6) 0.5657(2) -0.1740(3) 0.0235(12) Uani 1 1 d . . . . .
H49A H 0.4763 0.5664 -0.1852 0.028 Uiso 1 1 calc R U . . .
H49B H 0.3396 0.5295 -0.1813 0.028 Uiso 1 1 calc R U . . .
C50 C 0.4584(6) 0.7496(2) 0.0437(4) 0.0274(12) Uani 1 1 d . . . . .
H50A H 0.5319 0.7780 0.0583 0.033 Uiso 1 1 calc R U . . .
H50B H 0.5031 0.7165 0.0762 0.033 Uiso 1 1 calc R U . . .
C51 C 0.3402(7) 0.7663(2) 0.0805(4) 0.0317(14) Uani 1 1 d . . . . .
C52 C 0.2050(8) 0.7796(3) 0.0247(5) 0.0471(18) Uani 1 1 d . . . . .
H52 H 0.1831 0.7782 -0.0407 0.057 Uiso 1 1 calc R U . . .
C53 C 0.1015(10) 0.7948(3) 0.0621(8) 0.073(3) Uani 1 1 d . . . . .
H53 H 0.0086 0.8029 0.0223 0.087 Uiso 1 1 calc R U . . .
C54 C 0.1301(14) 0.7984(4) 0.1547(9) 0.088(4) Uani 1 1 d . . . . .
H54 H 0.0580 0.8093 0.1797 0.105 Uiso 1 1 calc R U . . .
C55 C 0.2645(14) 0.7861(4) 0.2127(7) 0.087(4) Uani 1 1 d . . . . .
H55 H 0.2856 0.7886 0.2779 0.104 Uiso 1 1 calc R U . . .
C56 C 0.3699(9) 0.7697(3) 0.1750(5) 0.057(2) Uani 1 1 d . . . . .
H56 H 0.4623 0.7609 0.2149 0.069 Uiso 1 1 calc R U . . .
C57 C 0.7016(5) 0.6466(2) -0.1030(3) 0.0203(11) Uani 1 1 d . . . . .
C58 C 0.7134(6) 0.7020(2) -0.0998(4) 0.0304(13) Uani 1 1 d . . . . .
H58 H 0.6922 0.7217 -0.0523 0.036 Uiso 1 1 calc R U . . .
C59 C 0.7566(8) 0.7289(3) -0.1669(5) 0.0423(16) Uani 1 1 d . . . . .
H59 H 0.7659 0.7669 -0.1648 0.051 Uiso 1 1 calc R U . . .
C60 C 0.7858(8) 0.7000(3) -0.2362(5) 0.0459(18) Uani 1 1 d . . . . .
H60 H 0.8156 0.7183 -0.2816 0.055 Uiso 1 1 calc R U . . .
C61 C 0.7720(7) 0.6452(3) -0.2400(4) 0.0348(14) Uani 1 1 d . . . . .
H61 H 0.7894 0.6258 -0.2890 0.042 Uiso 1 1 calc R U . . .
C62 C 0.7327(5) 0.6181(2) -0.1722(3) 0.0241(11) Uani 1 1 d . . . . .
H62 H 0.7272 0.5801 -0.1734 0.029 Uiso 1 1 calc R U . . .
C63 C 0.7452(5) 0.6411(2) 0.1018(3) 0.0207(11) Uani 1 1 d . . . . .
C64 C 0.6978(6) 0.6395(2) 0.1778(4) 0.0267(12) Uani 1 1 d . . . . .
H64 H 0.6068 0.6247 0.1716 0.032 Uiso 1 1 calc R U . . .
C65 C 0.7813(7) 0.6590(3) 0.2632(4) 0.0387(15) Uani 1 1 d . . . . .
H65 H 0.7460 0.6588 0.3144 0.046 Uiso 1 1 calc R U . . .
C66 C 0.9153(8) 0.6789(3) 0.2734(5) 0.0441(17) Uani 1 1 d . . . . .
H66 H 0.9738 0.6914 0.3320 0.053 Uiso 1 1 calc R U . . .
C67 C 0.9642(8) 0.6804(3) 0.1981(5) 0.0455(18) Uani 1 1 d . . . . .
H67 H 1.0564 0.6941 0.2051 0.055 Uiso 1 1 calc R U . . .
C68 C 0.8794(6) 0.6620(2) 0.1122(4) 0.0336(14) Uani 1 1 d . . . . .
H68 H 0.9132 0.6637 0.0605 0.040 Uiso 1 1 calc R U . . .
C69 C 0.7121(5) 0.5396(2) -0.0083(3) 0.0176(10) Uani 1 1 d . . . . .
C70 C 0.6286(6) 0.4934(2) -0.0259(4) 0.0223(11) Uani 1 1 d . . . . .
H70 H 0.5285 0.4959 -0.0391 0.027 Uiso 1 1 calc R U . . .
C71 C 0.6929(6) 0.4437(2) -0.0242(4) 0.0265(12) Uani 1 1 d . . . . .
H71 H 0.6361 0.4122 -0.0378 0.032 Uiso 1 1 calc R U . . .
C72 C 0.8384(6) 0.4398(2) -0.0030(4) 0.0281(13) Uani 1 1 d . . . . .
H72 H 0.8813 0.4056 -0.0016 0.034 Uiso 1 1 calc R U . . .
C73 C 0.9224(6) 0.4854(2) 0.0162(4) 0.0280(13) Uani 1 1 d . . . . .
H73 H 1.0227 0.4826 0.0311 0.034 Uiso 1 1 calc R U . . .
C74 C 0.8593(6) 0.5352(2) 0.0137(4) 0.0225(11) Uani 1 1 d . . . . .
H74 H 0.9167 0.5666 0.0270 0.027 Uiso 1 1 calc R U . . .
P1 P 0.74144(17) 0.25218(7) 0.50068(12) 0.0345(4) Uani 1 1 d . . . . .
F1 F 0.7186(5) 0.30442(19) 0.4385(3) 0.0668(13) Uani 1 1 d . . . . .
F2 F 0.6107(5) 0.2248(2) 0.4249(3) 0.0664(13) Uani 1 1 d . . . . .
F3 F 0.6336(5) 0.27402(17) 0.5500(3) 0.0545(11) Uani 1 1 d . . . . .
F4 F 0.8455(5) 0.2286(2) 0.4501(5) 0.092(2) Uani 1 1 d . . . . .
F5 F 0.8691(5) 0.2787(2) 0.5772(4) 0.0805(16) Uani 1 1 d . . . . .
F6 F 0.7614(6) 0.19925(17) 0.5627(4) 0.0799(16) Uani 1 1 d . . . . .
C6 C 0.3212(6) 0.5557(2) 0.3339(4) 0.0279(13) Uani 1 1 d . . . . .
H6A H 0.2788 0.5921 0.3267 0.033 Uiso 1 1 calc R U . . .
H6B H 0.4016 0.5526 0.3088 0.033 Uiso 1 1 calc R U . . .
P2 P 0.27985(16) 0.38257(6) 0.03987(10) 0.0260(3) Uani 1 1 d . . . . .
F7 F 0.1391(4) 0.37813(19) 0.0674(3) 0.0561(11) Uani 1 1 d . . . . .
F8 F 0.3081(5) 0.44102(15) 0.0840(3) 0.0531(11) Uani 1 1 d . . . . .
F9 F 0.1925(5) 0.40784(17) -0.0575(2) 0.0553(12) Uani 1 1 d . . . . .
C9 C 0.3995(6) 0.3698(2) 0.6395(4) 0.0239(11) Uani 1 1 d . . . . .
F10 F 0.4240(4) 0.38671(16) 0.0143(2) 0.0429(9) Uani 1 1 d . . . . .
C10 C 0.2880(6) 0.3336(2) 0.6090(4) 0.0309(13) Uani 1 1 d . . . . .
H10 H 0.2615 0.3202 0.5475 0.037 Uiso 1 1 calc R U . . .
F11 F 0.2551(4) 0.32412(14) -0.0047(3) 0.0422(9) Uani 1 1 d . . . . .
C11 C 0.2147(7) 0.3170(3) 0.6687(5) 0.0387(15) Uani 1 1 d . . . . .
H11 H 0.1382 0.2923 0.6476 0.046 Uiso 1 1 calc R U . . .
F12 F 0.3671(4) 0.35741(14) 0.1375(2) 0.0369(8) Uani 1 1 d . . . . .
C12 C 0.2521(7) 0.3360(3) 0.7575(4) 0.0403(16) Uani 1 1 d . . . . .
H12 H 0.2024 0.3242 0.7980 0.048 Uiso 1 1 calc R U . . .
Cl1 Cl 1.01685(19) 0.38913(9) 0.40895(13) 0.0554(5) Uani 1 1 d . . . . .
Cl2 Cl 0.9608(3) 0.35022(14) 0.22130(18) 0.0749(10) Uani 0.831(5) 1 d . . P A 1
C75 C 0.9574(11) 0.3346(4) 0.3318(8) 0.085(3) Uani 0.831(5) 1 d . . P A 1
H75A H 1.0189 0.3031 0.3554 0.102 Uiso 0.831(5) 1 calc R U P A 1
H75B H 0.8591 0.3250 0.3288 0.102 Uiso 0.831(5) 1 calc R U P A 1
Cl2A Cl 1.0045(9) 0.2794(3) 0.3334(7) 0.033(3) Uani 0.169(5) 1 d . . P A 2
C75A C 0.9574(11) 0.3346(4) 0.3318(8) 0.085(3) Uani 0.169(5) 1 d . . P A 2
H75C H 0.8550 0.3316 0.3250 0.102 Uiso 0.169(5) 1 calc R U P A 2
H75D H 0.9610 0.3486 0.2717 0.102 Uiso 0.169(5) 1 calc R U P A 2

loop_
_atom_site_aniso_label
_atom_site_aniso_U_11
_atom_site_aniso_U_22
_atom_site_aniso_U_33
_atom_site_aniso_U_23
_atom_site_aniso_U_13
_atom_site_aniso_U_12
Ru1 0.01917(19) 0.0190(2) 0.02003(18) -0.00175(18) 0.00930(15) 0.00075(18)
C1 0.030(3) 0.027(3) 0.025(3) -0.014(2) 0.013(2) -0.009(2)
As1 0.0179(2) 0.0161(3) 0.0158(2) -0.0004(2) 0.00614(18) 0.0013(2)
N1 0.027(2) 0.017(2) 0.021(2) -0.0033(18) 0.0095(19) -0.0007(18)
N2 0.025(2) 0.028(2) 0.018(2) -0.0030(18) 0.0085(18) -0.0031(19)
C2 0.020(3) 0.025(3) 0.015(2) -0.004(2) 0.010(2) -0.004(2)
C19 0.041(3) 0.042(3) 0.024(3) -0.011(3) 0.023(2) 0.001(3)
C15 0.058(4) 0.031(4) 0.047(4) -0.022(3) 0.038(4) -0.014(3)
C16 0.048(4) 0.030(3) 0.053(4) 0.004(3) 0.035(4) 0.018(3)
C3 0.033(3) 0.018(3) 0.032(3) -0.008(2) 0.016(3) -0.005(2)
C17 0.027(3) 0.045(4) 0.041(3) 0.001(3) 0.024(3) 0.008(3)
C4 0.035(3) 0.041(4) 0.020(3) 0.003(2) 0.005(2) -0.002(3)
C18 0.038(3) 0.022(3) 0.034(3) -0.004(2) 0.027(3) 0.003(2)
C5 0.028(3) 0.032(3) 0.022(2) 0.003(3) 0.007(2) 0.003(3)
C7 0.023(3) 0.055(4) 0.037(3) 0.010(3) -0.001(2) 0.004(3)
C8 0.030(3) 0.022(3) 0.019(3) 0.002(2) 0.006(2) 0.000(2)
C13 0.046(4) 0.055(4) 0.024(3) 0.003(3) 0.013(3) 0.007(3)
C14 0.040(3) 0.039(3) 0.024(3) 0.002(3) 0.012(3) 0.000(3)
C20 0.023(3) 0.019(3) 0.015(2) -0.0015(19) 0.007(2) -0.002(2)
C21 0.026(3) 0.020(3) 0.030(3) 0.001(2) 0.011(2) 0.004(2)
C22 0.035(3) 0.020(3) 0.042(4) 0.000(3) 0.013(3) 0.006(3)
C23 0.034(3) 0.020(3) 0.029(3) -0.003(2) 0.009(3) -0.007(2)
C24 0.024(3) 0.028(3) 0.023(3) -0.001(2) 0.004(2) -0.003(2)
C25 0.023(3) 0.021(3) 0.021(3) 0.003(2) 0.005(2) 0.003(2)
C26 0.020(3) 0.022(3) 0.020(3) -0.003(2) 0.008(2) 0.003(2)
C27 0.024(3) 0.029(3) 0.024(3) -0.001(2) 0.011(2) 0.000(2)
C28 0.031(3) 0.029(3) 0.036(3) -0.015(3) 0.012(3) 0.000(2)
C29 0.033(3) 0.042(4) 0.023(3) -0.008(3) 0.008(3) 0.005(3)
C30 0.027(3) 0.042(4) 0.018(3) 0.003(2) 0.008(2) 0.004(2)
C31 0.020(2) 0.027(3) 0.021(2) 0.003(2) 0.0051(19) 0.002(2)
C32 0.024(3) 0.016(3) 0.024(3) 0.003(2) 0.006(2) 0.000(2)
C33 0.030(3) 0.026(3) 0.021(3) -0.003(2) 0.004(2) 0.003(2)
C34 0.051(4) 0.041(4) 0.018(3) 0.001(3) -0.002(3) -0.001(3)
C35 0.051(4) 0.041(4) 0.030(3) 0.013(3) -0.007(3) 0.012(3)
C36 0.046(4) 0.043(4) 0.040(4) 0.007(3) 0.002(3) 0.024(3)
C37 0.033(3) 0.036(3) 0.029(3) 0.002(3) 0.005(3) 0.013(3)
Ru2 0.01528(18) 0.0170(2) 0.01900(18) 0.00005(17) 0.00632(15) -0.00091(17)
As2 0.0157(2) 0.0162(2) 0.0159(2) -0.0009(2) 0.00613(18) -0.0009(2)
N3 0.031(3) 0.018(2) 0.021(2) 0.0029(18) 0.008(2) 0.0021(19)
N4 0.022(2) 0.022(2) 0.025(2) -0.0035(18) 0.0082(19) -0.0017(19)
C38 0.031(3) 0.039(4) 0.029(3) -0.005(3) 0.019(2) -0.007(3)
C39 0.030(3) 0.038(3) 0.051(4) 0.006(3) 0.028(3) 0.011(3)
C40 0.021(3) 0.049(4) 0.037(3) 0.011(3) 0.012(3) -0.012(3)
C41 0.036(3) 0.025(3) 0.044(4) 0.002(3) 0.024(3) -0.010(3)
C42 0.026(3) 0.037(4) 0.030(3) 0.014(3) 0.012(3) 0.003(3)
C43 0.017(2) 0.018(3) 0.024(3) 0.001(2) 0.008(2) 0.000(2)
C44 0.037(3) 0.023(3) 0.032(3) 0.005(2) 0.015(3) 0.002(3)
C45 0.028(3) 0.020(3) 0.038(3) 0.004(2) 0.014(3) 0.000(2)
C46 0.040(3) 0.026(3) 0.020(3) 0.001(2) 0.010(2) 0.003(2)
C47 0.026(3) 0.022(3) 0.020(2) -0.004(2) 0.005(2) -0.002(2)
C48 0.031(3) 0.052(4) 0.029(3) 0.000(3) 0.000(3) -0.001(3)
C49 0.027(3) 0.023(3) 0.019(3) -0.007(2) 0.004(2) -0.003(2)
C50 0.027(3) 0.025(3) 0.028(3) -0.006(2) 0.005(2) 0.004(2)
C51 0.049(4) 0.016(3) 0.035(3) -0.003(2) 0.021(3) -0.006(3)
C52 0.053(4) 0.036(4) 0.064(5) 0.021(3) 0.034(4) 0.024(3)
C53 0.069(6) 0.042(4) 0.136(9) 0.027(5) 0.075(6) 0.024(4)
C54 0.120(9) 0.046(5) 0.145(11) -0.029(6) 0.110(9) -0.024(6)
C55 0.130(10) 0.086(7) 0.079(7) -0.045(6) 0.081(8) -0.061(7)
C56 0.068(5) 0.069(5) 0.039(4) -0.018(4) 0.022(4) -0.039(4)
C57 0.019(3) 0.024(3) 0.018(2) 0.005(2) 0.006(2) 0.001(2)
C58 0.039(3) 0.022(3) 0.038(3) 0.004(2) 0.023(3) 0.007(2)
C59 0.059(4) 0.025(3) 0.057(4) 0.011(3) 0.039(4) 0.009(3)
C60 0.062(5) 0.040(4) 0.050(4) 0.020(3) 0.040(4) 0.012(3)
C61 0.040(3) 0.044(4) 0.029(3) 0.002(3) 0.023(3) 0.003(3)
C62 0.024(3) 0.024(3) 0.025(2) -0.001(2) 0.010(2) 0.001(2)
C63 0.021(3) 0.019(3) 0.020(3) -0.004(2) 0.003(2) -0.003(2)
C64 0.029(3) 0.025(3) 0.022(3) -0.001(2) 0.004(2) -0.003(2)
C65 0.054(4) 0.034(4) 0.024(3) -0.004(3) 0.007(3) -0.004(3)
C66 0.054(5) 0.030(3) 0.034(4) -0.010(3) -0.006(3) -0.003(3)
C67 0.037(4) 0.042(4) 0.045(4) -0.004(3) -0.005(3) -0.010(3)
C68 0.033(3) 0.036(3) 0.030(3) -0.003(3) 0.007(3) -0.009(3)
C69 0.021(3) 0.019(3) 0.014(2) 0.0012(19) 0.008(2) 0.003(2)
C70 0.020(3) 0.022(3) 0.025(3) 0.001(2) 0.008(2) 0.003(2)
C71 0.028(3) 0.020(3) 0.033(3) 0.000(2) 0.013(2) -0.002(2)
C72 0.030(3) 0.027(3) 0.030(3) 0.005(2) 0.013(3) 0.012(3)
C73 0.022(3) 0.031(3) 0.032(3) 0.008(2) 0.010(2) 0.003(2)
C74 0.019(3) 0.023(3) 0.025(3) 0.003(2) 0.006(2) -0.003(2)
P1 0.0292(8) 0.0274(8) 0.0420(9) -0.0055(7) 0.0043(7) 0.0084(7)
F1 0.064(3) 0.063(3) 0.083(3) 0.034(3) 0.037(3) 0.019(2)
F2 0.052(3) 0.090(4) 0.052(3) -0.032(2) 0.009(2) -0.018(2)
F3 0.069(3) 0.048(2) 0.053(3) -0.0063(19) 0.030(2) 0.013(2)
F4 0.052(3) 0.096(4) 0.142(5) -0.026(4) 0.050(3) 0.027(3)
F5 0.056(3) 0.066(3) 0.091(4) -0.012(3) -0.019(3) -0.020(2)
F6 0.085(4) 0.033(2) 0.101(4) 0.016(2) 0.001(3) 0.011(2)
C6 0.026(3) 0.038(3) 0.017(3) 0.009(2) 0.003(2) 0.006(3)
P2 0.0300(8) 0.0264(8) 0.0203(7) 0.0008(6) 0.0061(6) 0.0065(6)
F7 0.035(2) 0.075(3) 0.063(3) -0.009(2) 0.023(2) 0.013(2)
F8 0.091(3) 0.028(2) 0.037(2) -0.0060(16) 0.016(2) 0.001(2)
F9 0.071(3) 0.055(3) 0.0250(19) 0.0028(17) -0.0053(18) 0.030(2)
C9 0.029(3) 0.018(3) 0.025(3) 0.004(2) 0.010(2) 0.004(2)
F10 0.041(2) 0.060(3) 0.0333(19) 0.0028(17) 0.0204(16) -0.0126(19)
C10 0.033(3) 0.029(3) 0.031(3) -0.001(2) 0.011(3) -0.003(3)
F11 0.043(2) 0.032(2) 0.051(2) -0.0138(17) 0.0140(18) -0.0017(16)
C11 0.034(3) 0.037(4) 0.049(4) 0.008(3) 0.020(3) -0.002(3)
F12 0.041(2) 0.044(2) 0.0246(16) 0.0102(15) 0.0102(15) 0.0088(16)
C12 0.038(4) 0.053(4) 0.037(4) 0.014(3) 0.022(3) 0.011(3)
Cl1 0.0391(9) 0.0796(14) 0.0493(10) -0.0051(9) 0.0166(8) -0.0016(9)
Cl2 0.0423(13) 0.129(3) 0.0577(15) -0.0486(16) 0.0214(12) -0.0307(14)
C75 0.069(6) 0.069(6) 0.132(9) -0.012(6) 0.053(6) -0.030(5)
Cl2A 0.023(4) 0.020(4) 0.056(6) 0.018(4) 0.012(4) 0.013(3)
C75A 0.069(6) 0.069(6) 0.132(9) -0.012(6) 0.053(6) -0.030(5)

loop_
_atom_type_symbol
_atom_type_description
_atom_type_scat_dispersion_real
_atom_type_scat_dispersion_imag
_atom_type_scat_source
C C 0.0033 0.0016 'International Tables Vol C Tables 4.2.6.8 and 6.1.1.4'
H H 0.0000 0.0000 'International Tables Vol C Tables 4.2.6.8 and 6.1.1.4'
N N 0.0061 0.0033 'International Tables Vol C Tables 4.2.6.8 and 6.1.1.4'
F F 0.0171 0.0103 'International Tables Vol C Tables 4.2.6.8 and 6.1.1.4'
P P 0.1023 0.0942 'International Tables Vol C Tables 4.2.6.8 and 6.1.1.4'
As As 0.0499 2.0058 'International Tables Vol C Tables 4.2.6.8 and 6.1.1.4'
Ru Ru -1.2594 0.8363 'International Tables Vol C Tables 4.2.6.8 and 6.1.1.4'
Cl Cl 0.1484 0.1585 'International Tables Vol C Tables 4.2.6.8 and 6.1.1.4'

loop_
_geom_angle_atom_site_label_1
_geom_angle_atom_site_label_2
_geom_angle_atom_site_label_3
_geom_angle
C2 Ru1 C6 101.8(2)
C2 Ru1 C15 146.7(2)
C6 Ru1 C15 111.4(2)
C2 Ru1 C19 109.0(2)
C6 Ru1 C19 149.2(2)
C15 Ru1 C19 37.8(3)
C2 Ru1 C5 77.0(2)
C6 Ru1 C5 36.3(2)
C15 Ru1 C5 133.2(3)
C19 Ru1 C5 154.6(2)
C2 Ru1 C16 147.8(2)
C6 Ru1 C16 91.8(2)
C15 Ru1 C16 36.8(3)
C19 Ru1 C16 62.2(2)
C5 Ru1 C16 99.1(2)
C2 Ru1 C17 110.6(2)
C6 Ru1 C17 108.2(2)
C15 Ru1 C17 61.9(2)
C19 Ru1 C17 61.8(2)
C5 Ru1 C17 92.8(2)
C16 Ru1 C17 37.3(2)
C2 Ru1 C18 92.68(19)
C6 Ru1 C18 144.5(2)
C15 Ru1 C18 61.6(2)
C19 Ru1 C18 36.6(2)
C5 Ru1 C18 120.5(2)
C16 Ru1 C18 61.4(2)
C17 Ru1 C18 36.4(2)
C2 Ru1 As1 85.92(14)
C6 Ru1 As1 82.44(15)
C15 Ru1 As1 95.58(19)
C19 Ru1 As1 98.59(15)
C5 Ru1 As1 106.57(14)
C16 Ru1 As1 125.04(19)
C17 Ru1 As1 157.22(17)
C18 Ru1 As1 131.32(16)
C3 C1 N2 106.4(5)
C3 C1 H1 126.8
N2 C1 H1 126.8
C26 As1 C20 102.2(2)
C26 As1 C32 102.2(2)
C20 As1 C32 99.6(2)
C26 As1 Ru1 114.92(16)
C20 As1 Ru1 116.59(16)
C32 As1 Ru1 118.79(16)
C2 N1 C3 109.9(4)
C2 N1 C8 125.5(4)
C3 N1 C8 124.4(5)
C2 N2 C1 111.1(5)
C2 N2 C4 118.8(5)
C1 N2 C4 129.5(5)
N2 C2 N1 104.7(4)
N2 C2 Ru1 119.7(4)
N1 C2 Ru1 135.5(4)
C18 C19 C15 106.9(6)
C18 C19 Ru1 72.4(3)
C15 C19 Ru1 71.0(3)
C18 C19 H19 126.5
C15 C19 H19 126.5
Ru1 C19 H19 121.9
C16 C15 C19 108.0(6)
C16 C15 Ru1 72.2(4)
C19 C15 Ru1 71.2(3)
C16 C15 H15 126.0
C19 C15 H15 126.0
Ru1 C15 H15 122.3
C15 C16 C17 107.9(6)
C15 C16 Ru1 71.0(3)
C17 C16 Ru1 71.5(3)
C15 C16 H16 126.1
C17 C16 H16 126.1
Ru1 C16 H16 123.1
C1 C3 N1 107.8(5)
C1 C3 H3 126.1
N1 C3 H3 126.1
C18 C17 C16 107.5(6)
C18 C17 Ru1 71.8(3)
C16 C17 Ru1 71.2(3)
C18 C17 H17 126.2
C16 C17 H17 126.2
Ru1 C17 H17 122.4
N2 C4 C5 108.8(4)
N2 C4 H4A 109.9
C5 C4 H4A 109.9
N2 C4 H4B 109.9
C5 C4 H4B 109.9
H4A C4 H4B 108.3
C17 C18 C19 109.6(5)
C17 C18 Ru1 71.7(3)
C19 C18 Ru1 71.0(3)
C17 C18 H18 125.2
C19 C18 H18 125.2
Ru1 C18 H18 123.7
C6 C5 C4 119.7(5)
C6 C5 C7 120.3(6)
C4 C5 C7 112.2(5)
C6 C5 Ru1 71.1(3)
C4 C5 Ru1 110.3(4)
C7 C5 Ru1 116.4(4)
C5 C7 H7A 109.5
C5 C7 H7B 109.5
H7A C7 H7B 109.5
C5 C7 H7C 109.5
H7A C7 H7C 109.5
H7B C7 H7C 109.5
N1 C8 C9 115.7(5)
N1 C8 H8A 108.4
C9 C8 H8A 108.4
N1 C8 H8B 108.4
C9 C8 H8B 108.4
H8A C8 H8B 107.4
C12 C13 C14 120.6(6)
C12 C13 H13 119.7
C14 C13 H13 119.7
C13 C14 C9 120.1(6)
C13 C14 H14 119.9
C9 C14 H14 120.0
C25 C20 C21 119.3(5)
C25 C20 As1 119.8(4)
C21 C20 As1 120.9(4)
C20 C21 C22 119.7(5)
C20 C21 H21 120.2
C22 C21 H21 120.2
C23 C22 C21 120.3(6)
C23 C22 H22 119.9
C21 C22 H22 119.9
C22 C23 C24 120.5(5)
C22 C23 H23 119.8
C24 C23 H23 119.8
C23 C24 C25 119.7(5)
C23 C24 H24 120.1
C25 C24 H24 120.1
C24 C25 C20 120.6(5)
C24 C25 H25 119.7
C20 C25 H25 119.7
C31 C26 C27 119.2(5)
C31 C26 As1 121.5(4)
C27 C26 As1 119.0(4)
C28 C27 C26 119.9(5)
C28 C27 H27 120.0
C26 C27 H27 120.0
C29 C28 C27 120.4(5)
C29 C28 H28 119.8
C27 C28 H28 119.8
C28 C29 C30 120.2(5)
C28 C29 H29 119.9
C30 C29 H29 119.9
C29 C30 C31 120.0(5)
C29 C30 H30 120.0
C31 C30 H30 120.0
C26 C31 C30 120.3(5)
C26 C31 H31 119.9
C30 C31 H31 119.9
C37 C32 C33 119.2(5)
C37 C32 As1 123.3(4)
C33 C32 As1 117.5(4)
C34 C33 C32 120.6(5)
C34 C33 H33 119.7
C32 C33 H33 119.7
C33 C34 C35 120.0(6)
C33 C34 H34 120.0
C35 C34 H34 120.0
C36 C35 C34 119.4(6)
C36 C35 H35 120.3
C34 C35 H35 120.3
C35 C36 C37 120.8(6)
C35 C36 H36 119.6
C37 C36 H36 119.6
C32 C37 C36 119.9(6)
C32 C37 H37 120.0
C36 C37 H37 120.0
C43 Ru2 C49 103.0(2)
C43 Ru2 C38 105.0(2)
C49 Ru2 C38 151.7(2)
C43 Ru2 C39 92.7(2)
C49 Ru2 C39 138.0(2)
C38 Ru2 C39 37.2(2)
C43 Ru2 C47 76.4(2)
C49 Ru2 C47 36.8(2)
C38 Ru2 C47 151.5(2)
C39 Ru2 C47 115.0(2)
C43 Ru2 C42 141.8(2)
C49 Ru2 C42 115.0(2)
C38 Ru2 C42 37.4(2)
C39 Ru2 C42 61.5(2)
C47 Ru2 C42 138.4(2)
C43 Ru2 C40 114.8(2)
C49 Ru2 C40 102.9(2)
C38 Ru2 C40 61.7(2)
C39 Ru2 C40 36.2(2)
C47 Ru2 C40 91.5(2)
C42 Ru2 C40 61.1(2)
C43 Ru2 C41 151.1(2)
C49 Ru2 C41 91.3(2)
C38 Ru2 C41 61.9(2)
C39 Ru2 C41 61.0(2)
C47 Ru2 C41 103.0(2)
C42 Ru2 C41 36.5(2)
C40 Ru2 C41 36.7(2)
C43 Ru2 As2 85.69(14)
C49 Ru2 As2 81.36(15)
C38 Ru2 As2 104.22(15)
C39 Ru2 As2 139.22(18)
C47 Ru2 As2 104.23(13)
C42 Ru2 As2 96.33(16)
C40 Ru2 As2 156.91(16)
C41 Ru2 As2 121.58(16)
C63 As2 C69 100.0(2)
C63 As2 C57 100.9(2)
C69 As2 C57 100.9(2)
C63 As2 Ru2 120.61(16)
C69 As2 Ru2 116.99(15)
C57 As2 Ru2 114.29(15)
C43 N3 C44 111.7(5)
C43 N3 C46 118.4(4)
C44 N3 C46 129.1(5)
C43 N4 C45 110.6(4)
C43 N4 C50 126.0(5)
C45 N4 C50 123.2(5)
C39 C38 C42 106.4(5)
C39 C38 Ru2 71.6(3)
C42 C38 Ru2 72.0(3)
C39 C38 H38 126.8
C42 C38 H38 126.8
Ru2 C38 H38 121.4
C40 C39 C38 109.1(6)
C40 C39 Ru2 72.4(3)
C38 C39 Ru2 71.2(3)
C40 C39 H39 125.4
C38 C39 H39 125.4
Ru2 C39 H39 122.6
C39 C40 C41 108.3(5)
C39 C40 Ru2 71.4(3)
C41 C40 Ru2 71.7(3)
C39 C40 H40 125.9
C41 C40 H40 125.9
Ru2 C40 H40 122.7
C42 C41 C40 108.1(6)
C42 C41 Ru2 71.6(3)
C40 C41 Ru2 71.6(3)
C42 C41 H41 125.9
C40 C41 H41 125.9
Ru2 C41 H41 122.5
C41 C42 C38 108.1(5)
C41 C42 Ru2 71.8(3)
C38 C42 Ru2 70.6(3)
C41 C42 H42 126.0
C38 C42 H42 126.0
Ru2 C42 H42 123.2
N3 C43 N4 104.4(4)
N3 C43 Ru2 119.4(4)
N4 C43 Ru2 136.2(4)
C45 C44 N3 105.8(5)
C45 C44 H44 127.1
N3 C44 H44 127.1
C44 C45 N4 107.5(5)
C44 C45 H45 126.3
N4 C45 H45 126.3
N3 C46 C47 108.1(4)
N3 C46 H46A 110.1
C47 C46 H46A 110.1
N3 C46 H46B 110.1
C47 C46 H46B 110.1
H46A C46 H46B 108.4
C49 C47 C48 120.0(5)
C49 C47 C46 118.9(5)
C48 C47 C46 113.3(5)
C49 C47 Ru2 70.6(3)
C48 C47 Ru2 117.2(4)
C46 C47 Ru2 109.4(3)
C47 C48 H48A 109.5
C47 C48 H48B 109.5
H48A C48 H48B 109.5
C47 C48 H48C 109.5
H48A C48 H48C 109.5
H48B C48 H48C 109.5
C47 C49 Ru2 72.6(3)
C47 C49 H49A 116.3
Ru2 C49 H49A 116.3
C47 C49 H49B 116.3
Ru2 C49 H49B 116.3
H49A C49 H49B 113.3
N4 C50 C51 114.1(5)
N4 C50 H50A 108.7
C51 C50 H50A 108.7
N4 C50 H50B 108.7
C51 C50 H50B 108.7
H50A C50 H50B 107.6
C56 C51 C52 118.2(7)
C56 C51 C50 118.1(7)
C52 C51 C50 123.6(6)
C53 C52 C51 121.1(8)
C53 C52 H52 119.5
C51 C52 H52 119.5
C54 C53 C52 120.9(10)
C54 C53 H53 119.5
C52 C53 H53 119.5
C53 C54 C55 119.7(8)
C53 C54 H54 120.2
C55 C54 H54 120.2
C54 C55 C56 119.7(9)
C54 C55 H55 120.2
C56 C55 H55 120.2
C51 C56 C55 120.4(9)
C51 C56 H56 119.8
C55 C56 H56 119.8
C62 C57 C58 120.0(5)
C62 C57 As2 121.2(4)
C58 C57 As2 118.6(4)
C57 C58 C59 119.5(5)
C57 C58 H58 120.2
C59 C58 H58 120.2
C60 C59 C58 119.8(6)
C60 C59 H59 120.1
C58 C59 H59 120.1
C61 C60 C59 120.6(6)
C61 C60 H60 119.7
C59 C60 H60 119.7
C60 C61 C62 120.0(6)
C60 C61 H61 120.0
C62 C61 H61 120.0
C57 C62 C61 120.1(6)
C57 C62 H62 120.0
C61 C62 H62 120.0
C64 C63 C68 118.8(5)
C64 C63 As2 118.8(4)
C68 C63 As2 122.3(4)
C63 C64 C65 121.0(6)
C63 C64 H64 119.5
C65 C64 H64 119.5
C66 C65 C64 119.8(6)
C66 C65 H65 120.1
C64 C65 H65 120.1
C65 C66 C67 119.7(6)
C65 C66 H66 120.1
C67 C66 H66 120.1
C66 C67 C68 120.5(7)
C66 C67 H67 119.8
C68 C67 H67 119.8
C63 C68 C67 120.1(6)
C63 C68 H68 119.9
C67 C68 H68 119.9
C70 C69 C74 119.6(5)
C70 C69 As2 120.8(4)
C74 C69 As2 119.6(4)
C71 C70 C69 119.5(5)
C71 C70 H70 120.3
C69 C70 H70 120.3
C72 C71 C70 120.5(6)
C72 C71 H71 119.7
C70 C71 H71 119.7
C71 C72 C73 120.4(6)
C71 C72 H72 119.8
C73 C72 H72 119.8
C72 C73 C74 119.6(5)
C72 C73 H73 120.2
C74 C73 H73 120.2
C73 C74 C69 120.4(5)
C73 C74 H74 119.8
C69 C74 H74 119.8
F5 P1 F1 91.5(3)
F5 P1 F4 91.2(3)
F1 P1 F4 90.3(3)
F5 P1 F3 90.5(3)
F1 P1 F3 90.7(2)
F4 P1 F3 178.0(3)
F5 P1 F2 178.7(3)
F1 P1 F2 89.4(3)
F4 P1 F2 89.6(3)
F3 P1 F2 88.6(3)
F5 P1 F6 89.3(3)
F1 P1 F6 178.9(3)
F4 P1 F6 90.2(3)
F3 P1 F6 88.7(3)
F2 P1 F6 89.7(3)
C5 C6 Ru1 72.7(3)
C5 C6 H6A 116.3
Ru1 C6 H6A 116.3
C5 C6 H6B 116.3
Ru1 C6 H6B 116.3
H6A C6 H6B 113.3
F7 P2 F8 90.2(3)
F7 P2 F9 90.6(3)
F8 P2 F9 90.2(2)
F7 P2 F11 91.1(2)
F8 P2 F11 178.6(2)
F9 P2 F11 90.0(2)
F7 P2 F12 89.3(2)
F8 P2 F12 89.7(2)
F9 P2 F12 179.8(3)
F11 P2 F12 90.2(2)
F7 P2 F10 178.8(2)
F8 P2 F10 89.6(2)
F9 P2 F10 90.6(2)
F11 P2 F10 89.1(2)
F12 P2 F10 89.5(2)
C10 C9 C14 119.2(5)
C10 C9 C8 122.1(5)
C14 C9 C8 118.6(5)
C9 C10 C11 119.8(6)
C9 C10 H10 120.1
C11 C10 H10 120.1
C12 C11 C10 120.6(6)
C12 C11 H11 119.7
C10 C11 H11 119.7
C11 C12 C13 119.6(6)
C11 C12 H12 120.2
C13 C12 H12 120.2
Cl2 C75 Cl1 111.5(5)
Cl2 C75 H75A 109.3
Cl1 C75 H75A 109.3
Cl2 C75 H75B 109.3
Cl1 C75 H75B 109.3
H75A C75 H75B 108.0

loop_
_geom_bond_atom_site_label_1
_geom_bond_atom_site_label_2
_geom_bond_distance
Ru1 C2 2.035(5)
Ru1 C6 2.208(5)
Ru1 C15 2.215(6)
Ru1 C19 2.218(5)
Ru1 C5 2.229(5)
Ru1 C16 2.230(6)
Ru1 C17 2.234(5)
Ru1 C18 2.235(5)
Ru1 As1 2.4190(8)
C1 C3 1.329(8)
C1 N2 1.385(7)
C1 H1 0.9500
As1 C26 1.938(5)
As1 C20 1.943(5)
As1 C32 1.959(5)
N1 C2 1.357(7)
N1 C3 1.390(7)
N1 C8 1.458(7)
N2 C2 1.353(6)
N2 C4 1.451(7)
C19 C18 1.400(8)
C19 C15 1.437(10)
C19 H19 0.9500
C15 C16 1.405(10)
C15 H15 0.9500
C16 C17 1.428(9)
C16 H16 0.9500
C3 H3 0.9500
C17 C18 1.397(8)
C17 H17 0.9500
C4 C5 1.527(9)
C4 H4A 0.9900
C4 H4B 0.9900
C18 H18 0.9500
C5 C6 1.381(8)
C5 C7 1.542(7)
C7 H7A 0.9800
C7 H7B 0.9800
C7 H7C 0.9800
C8 C9 1.511(7)
C8 H8A 0.9900
C8 H8B 0.9900
C13 C12 1.378(10)
C13 C14 1.382(8)
C13 H13 0.9500
C14 C9 1.389(8)
C14 H14 0.9500
C20 C25 1.391(7)
C20 C21 1.392(7)
C21 C22 1.405(8)
C21 H21 0.9500
C22 C23 1.368(9)
C22 H22 0.9500
C23 C24 1.385(8)
C23 H23 0.9500
C24 C25 1.389(8)
C24 H24 0.9500
C25 H25 0.9500
C26 C31 1.389(7)
C26 C27 1.400(8)
C27 C28 1.395(8)
C27 H27 0.9500
C28 C29 1.367(9)
C28 H28 0.9500
C29 C30 1.389(8)
C29 H29 0.9500
C30 C31 1.390(7)
C30 H30 0.9500
C31 H31 0.9500
C32 C37 1.385(8)
C32 C33 1.391(7)
C33 C34 1.383(8)
C33 H33 0.9500
C34 C35 1.384(10)
C34 H34 0.9500
C35 C36 1.379(10)
C35 H35 0.9500
C36 C37 1.386(8)
C36 H36 0.9500
C37 H37 0.9500
Ru2 C43 2.047(5)
Ru2 C49 2.208(5)
Ru2 C38 2.223(5)
Ru2 C39 2.229(6)
Ru2 C47 2.234(5)
Ru2 C42 2.241(6)
Ru2 C40 2.243(5)
Ru2 C41 2.244(5)
Ru2 As2 2.4337(8)
As2 C63 1.951(5)
As2 C69 1.956(5)
As2 C57 1.957(5)
N3 C43 1.345(7)
N3 C44 1.381(7)
N3 C46 1.449(7)
N4 C43 1.351(7)
N4 C45 1.380(7)
N4 C50 1.460(7)
C38 C39 1.420(9)
C38 C42 1.433(9)
C38 H38 0.9500
C39 C40 1.389(9)
C39 H39 0.9500
C40 C41 1.411(9)
C40 H40 0.9500
C41 C42 1.406(9)
C41 H41 0.9500
C42 H42 0.9500
C44 C45 1.339(8)
C44 H44 0.9500
C45 H45 0.9500
C46 C47 1.521(8)
C46 H46A 0.9900
C46 H46B 0.9900
C47 C49 1.404(8)
C47 C48 1.510(7)
C48 H48A 0.9800
C48 H48B 0.9800
C48 H48C 0.9800
C49 H49A 0.9900
C49 H49B 0.9900
C50 C51 1.509(8)
C50 H50A 0.9900
C50 H50B 0.9900
C51 C56 1.378(9)
C51 C52 1.380(10)
C52 C53 1.376(10)
C52 H52 0.9500
C53 C54 1.350(15)
C53 H53 0.9500
C54 C55 1.379(16)
C54 H54 0.9500
C55 C56 1.403(13)
C55 H55 0.9500
C56 H56 0.9500
C57 C62 1.384(7)
C57 C58 1.386(8)
C58 C59 1.399(8)
C58 H58 0.9500
C59 C60 1.382(9)
C59 H59 0.9500
C60 C61 1.371(9)
C60 H60 0.9500
C61 C62 1.389(8)
C61 H61 0.9500
C62 H62 0.9500
C63 C64 1.381(8)
C63 C68 1.390(8)
C64 C65 1.390(8)
C64 H64 0.9500
C65 C66 1.379(10)
C65 H65 0.9500
C66 C67 1.380(10)
C66 H66 0.9500
C67 C68 1.390(9)
C67 H67 0.9500
C68 H68 0.9500
C69 C70 1.392(7)
C69 C74 1.393(7)
C70 C71 1.388(8)
C70 H70 0.9500
C71 C72 1.377(8)
C71 H71 0.9500
C72 C73 1.384(9)
C72 H72 0.9500
C73 C74 1.384(8)
C73 H73 0.9500
C74 H74 0.9500
P1 F5 1.569(5)
P1 F1 1.583(5)
P1 F4 1.583(5)
P1 F3 1.586(4)
P1 F2 1.590(4)
P1 F6 1.597(5)
C6 H6A 0.9900
C6 H6B 0.9900
P2 F7 1.583(4)
P2 F8 1.591(4)
P2 F9 1.591(4)
P2 F11 1.593(4)
P2 F12 1.593(3)
P2 F10 1.599(4)
C9 C10 1.387(8)
C10 C11 1.395(8)
C10 H10 0.9500
C11 C12 1.368(9)
C11 H11 0.9500
C12 H12 0.9500
Cl1 C75 1.770(10)
Cl2 C75 1.738(11)
C75 H75A 0.9900
C75 H75B 0.9900

loop_
_geom_torsion_atom_site_label_1
_geom_torsion_atom_site_label_2
_geom_torsion_atom_site_label_3
_geom_torsion_atom_site_label_4
_geom_torsion
C3 C1 N2 C2 1.1(6)
C3 C1 N2 C4 172.0(5)
C1 N2 C2 N1 -1.2(6)
C4 N2 C2 N1 -173.1(5)
C1 N2 C2 Ru1 -179.3(4)
C4 N2 C2 Ru1 8.8(6)
C3 N1 C2 N2 0.8(6)
C8 N1 C2 N2 175.2(5)
C3 N1 C2 Ru1 178.4(4)
C8 N1 C2 Ru1 -7.2(8)
C18 C19 C15 C16 -0.7(6)
Ru1 C19 C15 C16 63.2(4)
C18 C19 C15 Ru1 -63.9(4)
C19 C15 C16 C17 -0.2(6)
Ru1 C15 C16 C17 62.3(4)
C19 C15 C16 Ru1 -62.6(4)
N2 C1 C3 N1 -0.6(6)
C2 N1 C3 C1 -0.1(6)
C8 N1 C3 C1 -174.6(5)
C15 C16 C17 C18 1.1(6)
Ru1 C16 C17 C18 63.1(4)
C15 C16 C17 Ru1 -62.0(4)
C2 N2 C4 C5 -22.7(7)
C1 N2 C4 C5 167.1(5)
C16 C17 C18 C19 -1.5(6)
Ru1 C17 C18 C19 61.2(4)
C16 C17 C18 Ru1 -62.7(4)
C15 C19 C18 C17 1.4(6)
Ru1 C19 C18 C17 -61.6(4)
C15 C19 C18 Ru1 63.0(3)
N2 C4 C5 C6 103.8(6)
N2 C4 C5 C7 -106.8(5)
N2 C4 C5 Ru1 24.7(6)
C2 N1 C8 C9 100.9(6)
C3 N1 C8 C9 -85.4(6)
C12 C13 C14 C9 2.2(10)
C25 C20 C21 C22 1.1(8)
As1 C20 C21 C22 -178.6(4)
C20 C21 C22 C23 -0.5(9)
C21 C22 C23 C24 -0.4(9)
C22 C23 C24 C25 0.9(9)
C23 C24 C25 C20 -0.4(8)
C21 C20 C25 C24 -0.6(7)
As1 C20 C25 C24 179.1(4)
C31 C26 C27 C28 -1.6(8)
As1 C26 C27 C28 171.7(4)
C26 C27 C28 C29 0.2(9)
C27 C28 C29 C30 1.9(9)
C28 C29 C30 C31 -2.6(9)
C27 C26 C31 C30 0.9(8)
As1 C26 C31 C30 -172.2(4)
C29 C30 C31 C26 1.2(8)
C37 C32 C33 C34 -1.0(9)
As1 C32 C33 C34 178.7(5)
C32 C33 C34 C35 0.0(10)
C33 C34 C35 C36 1.4(11)
C34 C35 C36 C37 -1.8(12)
C33 C32 C37 C36 0.7(9)
As1 C32 C37 C36 -179.1(5)
C35 C36 C37 C32 0.8(11)
C42 C38 C39 C40 -1.1(6)
Ru2 C38 C39 C40 62.9(4)
C42 C38 C39 Ru2 -64.0(4)
C38 C39 C40 C41 0.5(6)
Ru2 C39 C40 C41 62.6(4)
C38 C39 C40 Ru2 -62.1(4)
C39 C40 C41 C42 0.4(6)
Ru2 C40 C41 C42 62.7(4)
C39 C40 C41 Ru2 -62.4(4)
C40 C41 C42 C38 -1.1(6)
Ru2 C41 C42 C38 61.7(4)
C40 C41 C42 Ru2 -62.7(4)
C39 C38 C42 C41 1.4(6)
Ru2 C38 C42 C41 -62.5(4)
C39 C38 C42 Ru2 63.8(4)
C44 N3 C43 N4 0.9(6)
C46 N3 C43 N4 171.7(5)
C44 N3 C43 Ru2 178.7(4)
C46 N3 C43 Ru2 -10.5(6)
C45 N4 C43 N3 -0.3(6)
C50 N4 C43 N3 -173.9(5)
C45 N4 C43 Ru2 -177.6(4)
C50 N4 C43 Ru2 8.8(8)
C43 N3 C44 C45 -1.1(7)
C46 N3 C44 C45 -170.7(5)
N3 C44 C45 N4 0.9(6)
C43 N4 C45 C44 -0.4(6)
C50 N4 C45 C44 173.4(5)
C43 N3 C46 C47 27.9(7)
C44 N3 C46 C47 -163.2(5)
N3 C46 C47 C49 -108.5(5)
N3 C46 C47 C48 102.3(5)
N3 C46 C47 Ru2 -30.5(5)
C48 C47 C49 Ru2 -110.9(5)
C46 C47 C49 Ru2 102.0(4)
C43 N4 C50 C51 -99.0(6)
C45 N4 C50 C51 88.2(6)
N4 C50 C51 C56 171.6(6)
N4 C50 C51 C52 -10.0(9)
C56 C51 C52 C53 -1.3(10)
C50 C51 C52 C53 -179.7(6)
C51 C52 C53 C54 1.6(12)
C52 C53 C54 C55 -0.7(13)
C53 C54 C55 C56 -0.3(14)
C52 C51 C56 C55 0.3(11)
C50 C51 C56 C55 178.7(7)
C54 C55 C56 C51 0.5(13)
C62 C57 C58 C59 0.1(9)
As2 C57 C58 C59 -174.8(5)
C57 C58 C59 C60 0.6(10)
C58 C59 C60 C61 0.3(11)
C59 C60 C61 C62 -2.0(11)
C58 C57 C62 C61 -1.8(8)
As2 C57 C62 C61 173.0(4)
C60 C61 C62 C57 2.7(9)
C68 C63 C64 C65 0.9(9)
As2 C63 C64 C65 177.9(5)
C63 C64 C65 C66 -2.1(9)
C64 C65 C66 C67 1.7(10)
C65 C66 C67 C68 -0.1(11)
C64 C63 C68 C67 0.6(9)
As2 C63 C68 C67 -176.2(5)
C66 C67 C68 C63 -1.0(10)
C74 C69 C70 C71 -2.0(8)
As2 C69 C70 C71 177.6(4)
C69 C70 C71 C72 1.6(8)
C70 C71 C72 C73 -0.4(9)
C71 C72 C73 C74 -0.3(9)
C72 C73 C74 C69 -0.1(8)
C70 C69 C74 C73 1.3(8)
As2 C69 C74 C73 -178.3(4)
C4 C5 C6 Ru1 -103.1(5)
C7 C5 C6 Ru1 110.1(5)
C13 C14 C9 C10 -1.7(9)
C13 C14 C9 C8 -178.4(5)
N1 C8 C9 C10 33.3(7)
N1 C8 C9 C14 -150.1(5)
C14 C9 C10 C11 0.7(9)
C8 C9 C10 C11 177.3(5)
C9 C10 C11 C12 -0.2(9)
C10 C11 C12 C13 0.6(10)
C14 C13 C12 C11 -1.7(10)
